data_4061297
_journal_name_full Organometallics
_journal_paper_doi 10.1021/om0494972
_journal_year 2004
_chemical_formula_moiety 'C9 H24 O6 Si3 '
_chemical_formula_sum 'C9 H24 O6 Si3'
_chemical_formula_weight 312.54
_space_group_IT_number 33
_space_group_name_Hall 'P 2c -2n'
_space_group_name_H-M_alt 'P n a 21'
_symmetry_cell_setting orthorhombic
_symmetry_Int_Tables_number 33
_symmetry_space_group_name_Hall 'P 2c -2n'
_symmetry_space_group_name_H-M 'P n a 21'
_cell_angle_alpha 90
_cell_angle_beta 90
_cell_angle_gamma 90
_cell_formula_units_Z 4
_cell_length_a 18.832(4)
_cell_length_b 6.332(1)
_cell_length_c 13.685(3)
_cell_measurement_temperature 113.1
_cell_volume 1631.8(6)
_exptl_crystal_density_diffrn 1.272
_cod_original_formula_sum 'C9 H24 O6 Si3 '
_cod_database_code 4061297

loop_
_symmetry_equiv_pos_site_id
_symmetry_equiv_pos_as_xyz
1 +X,+Y,+Z
2 1/2-X,1/2+Y,1/2+Z
3 1/2+X,1/2-Y,+Z
4 -X,-Y,1/2+Z

loop_
_atom_site_label
_atom_site_type_symbol
_atom_site_fract_x
_atom_site_fract_y
_atom_site_fract_z
_atom_site_U_iso_or_equiv
_atom_site_adp_type
_atom_site_occupancy
_atom_site_symmetry_multiplicity
_atom_site_calc_flag
_atom_site_refinement_flags
_atom_site_disorder_assembly
_atom_site_disorder_group
Si(1) Si 0.43959(8) 0.5322(3) 0.3129(2) 0.0157(4) Uani 1.00 1 d . . .
Si(2) Si 0.53378(9) 0.2500(4) 0.1945(2) 0.0152(4) Uani 1.00 1 d . . .
Si(3) Si 0.54386(9) 0.2479(4) 0.4134(2) 0.0153(4) Uani 1.00 1 d . . .
O(1) O 0.4716(2) 0.4252(9) 0.2132(3) 0.0162(12) Uani 1.00 1 d . . .
O(2) O 0.5694(2) 0.1972(6) 0.3015(4) 0.0168(10) Uani 1.00 1 d . . .
O(3) O 0.4830(2) 0.4298(9) 0.4056(4) 0.0178(12) Uani 1.00 1 d . . .
O(4) O 0.4543(2) 0.7870(6) 0.3075(5) 0.0216(10) Uani 1.00 1 d . . .
O(5) O 0.4986(3) 0.0343(10) 0.1508(4) 0.0214(13) Uani 1.00 1 d . . .
O(6) O 0.5083(3) 0.0291(10) 0.4540(4) 0.023(1) Uani 1.00 1 d . . .
C(1) C 0.3431(3) 0.4725(10) 0.3266(5) 0.021(2) Uani 1.00 1 d . . .
C(2) C 0.3307(4) 0.2366(10) 0.3121(9) 0.039(2) Uani 1.00 1 d . . .
C(3) C 0.2967(3) 0.6091(13) 0.2585(6) 0.032(2) Uani 1.00 1 d . . .
C(4) C 0.5998(3) 0.351(1) 0.1059(5) 0.021(2) Uani 1.00 1 d . . .
C(5) C 0.6312(5) 0.561(2) 0.1394(7) 0.047(3) Uani 1.00 1 d . . .
C(6) C 0.6589(5) 0.192(2) 0.0872(6) 0.041(3) Uani 1.00 1 d . . .
C(7) C 0.6172(3) 0.3358(13) 0.4915(5) 0.021(2) Uani 1.00 1 d . . .
C(8) C 0.6492(5) 0.549(2) 0.4534(7) 0.038(2) Uani 1.00 1 d . . .
C(9) C 0.6769(4) 0.164(2) 0.5003(6) 0.036(2) Uani 1.00 1 d . . .
H(1) H 0.4992 0.8165 0.3362 0.026 Uiso 1.00 1 c R . .
H(2) H 0.4853 -0.0561 0.2031 0.026 Uiso 1.00 1 c R . .
H(3) H 0.5151 0.0204 0.5227 0.028 Uiso 1.00 1 c R . .
H(4) H 0.3299 0.5023 0.3921 0.025 Uiso 1.00 1 c R . .
H(5) H 0.3214 0.2147 0.2446 0.046 Uiso 1.00 1 c R . .
H(6) H 0.2910 0.1913 0.3494 0.046 Uiso 1.00 1 c R . .
H(7) H 0.3715 0.1579 0.3307 0.046 Uiso 1.00 1 c R . .
H(8) H 0.2838 0.7352 0.2916 0.038 Uiso 1.00 1 c R . .
H(9) H 0.2550 0.5334 0.2410 0.038 Uiso 1.00 1 c R . .
H(10) H 0.3227 0.6436 0.2011 0.038 Uiso 1.00 1 c R . .
H(11) H 0.5759 0.3747 0.0458 0.025 Uiso 1.00 1 c R . .
H(12) H 0.6030 0.6736 0.1150 0.057 Uiso 1.00 1 c R . .
H(13) H 0.6785 0.5757 0.1163 0.057 Uiso 1.00 1 c R . .
H(14) H 0.6311 0.5644 0.2088 0.057 Uiso 1.00 1 c R . .
H(15) H 0.6965 0.2162 0.1321 0.049 Uiso 1.00 1 c R . .
H(16) H 0.6762 0.2078 0.0223 0.049 Uiso 1.00 1 c R . .
H(17) H 0.6408 0.0537 0.0958 0.049 Uiso 1.00 1 c R . .
H(18) H 0.5988 0.3608 0.5552 0.026 Uiso 1.00 1 c R . .
H(19) H 0.6864 0.5185 0.4087 0.046 Uiso 1.00 1 c R . .
H(20) H 0.6675 0.6284 0.5066 0.046 Uiso 1.00 1 c R . .
H(21) H 0.6132 0.6277 0.4213 0.046 Uiso 1.00 1 c R . .
H(22) H 0.6669 0.0741 0.5541 0.044 Uiso 1.00 1 c R . .
H(23) H 0.7218 0.2295 0.5097 0.044 Uiso 1.00 1 c R . .
H(24) H 0.6778 0.0833 0.4418 0.044 Uiso 1.00 1 c R . .

loop_
_atom_site_aniso_label
_atom_site_aniso_U_11
_atom_site_aniso_U_22
_atom_site_aniso_U_33
_atom_site_aniso_U_12
_atom_site_aniso_U_13
_atom_site_aniso_U_23
Si(1) 0.0197(7) 0.0127(7) 0.0146(8) -0.0013(6) 0.0005(8) -0.0004(10)
Si(2) 0.0229(8) 0.0121(10) 0.0105(8) -0.0009(7) 0.0002(7) -0.0004(8)
Si(3) 0.0225(8) 0.0121(10) 0.0112(8) -0.0009(8) -0.0019(7) 0.0008(8)
O(1) 0.016(2) 0.019(3) 0.014(2) 0.002(2) -0.001(2) -0.001(2)
O(2) 0.024(2) 0.012(2) 0.015(2) 0.002(2) 0.001(2) -0.002(2)
O(3) 0.021(2) 0.018(3) 0.015(2) 0.000(2) 0.002(2) -0.003(2)
O(4) 0.029(2) 0.015(2) 0.021(2) -0.003(2) 0.001(2) 0.005(3)
O(5) 0.036(3) 0.017(3) 0.011(2) -0.009(2) 0.000(2) -0.001(2)
O(6) 0.041(3) 0.014(3) 0.013(3) -0.007(2) -0.001(2) 0.002(2)
C(1) 0.024(3) 0.018(3) 0.021(4) 0.002(2) 0.002(3) -0.001(3)
C(2) 0.025(3) 0.020(3) 0.070(6) -0.006(2) 0.015(5) -0.005(6)
C(3) 0.022(3) 0.033(4) 0.040(4) -0.004(3) -0.007(3) 0.004(4)
C(4) 0.021(3) 0.019(4) 0.022(3) 0.005(3) -0.004(3) 0.004(3)
C(5) 0.058(6) 0.029(6) 0.055(6) -0.014(5) 0.027(5) -0.003(5)
C(6) 0.044(4) 0.031(5) 0.047(5) 0.018(4) 0.024(4) 0.013(4)
C(7) 0.025(3) 0.021(4) 0.017(3) 0.008(3) 0.002(3) -0.004(3)
C(8) 0.037(4) 0.026(5) 0.053(6) -0.010(4) -0.014(4) 0.002(4)
C(9) 0.034(4) 0.037(5) 0.038(5) 0.012(4) -0.010(3) -0.005(5)

loop_
_geom_bond_atom_site_label_1
_geom_bond_atom_site_label_2
_geom_bond_distance
_geom_bond_publ_flag
_geom_bond_site_symmetry_1
_geom_bond_site_symmetry_2
Si(1) O(1) 1.638(5) ? . .
Si(1) O(3) 1.643(5) ? . .
Si(1) O(4) 1.639(4) ? . .
Si(1) C(1) 1.866(6) ? . .
Si(2) O(1) 1.633(5) ? . .
Si(2) O(2) 1.646(6) ? . .
Si(2) O(5) 1.632(6) ? . .
Si(2) C(4) 1.850(7) ? . .
Si(3) O(2) 1.636(6) ? . .
Si(3) O(3) 1.629(5) ? . .
Si(3) O(6) 1.636(6) ? . .
Si(3) C(7) 1.834(7) ? . .
C(1) C(2) 1.525(9) ? . .
C(1) C(3) 1.54(1) ? . .
C(4) C(5) 1.53(1) ? . .
C(4) C(6) 1.52(1) ? . .
C(7) C(8) 1.57(1) ? . .
C(7) C(9) 1.57(1) ? . .
O(4) H(1) 0.9500 ? . .
O(5) H(2) 0.9500 ? . .
O(6) H(3) 0.9500 ? . .
C(1) H(4) 0.9500 ? . .
C(2) H(5) 0.9500 ? . .
C(2) H(6) 0.9501 ? . .
C(2) H(7) 0.9500 ? . .
C(3) H(8) 0.9500 ? . .
C(3) H(9) 0.9501 ? . .
C(3) H(10) 0.9500 ? . .
C(4) H(11) 0.9500 ? . .
C(5) H(12) 0.9500 ? . .
C(5) H(13) 0.9501 ? . .
C(5) H(14) 0.9500 ? . .
C(6) H(15) 0.9499 ? . .
C(6) H(16) 0.9500 ? . .
C(6) H(17) 0.9500 ? . .
C(7) H(18) 0.9500 ? . .
C(8) H(19) 0.9499 ? . .
C(8) H(20) 0.9501 ? . .
C(8) H(21) 0.9499 ? . .
C(9) H(22) 0.9500 ? . .
C(9) H(23) 0.9501 ? . .
C(9) H(24) 0.9500 ? . .

loop_
_cod_related_entry_id
_cod_related_entry_database
_cod_related_entry_code
1 ChemSpider 9522437
